data_1552390
loop_
_publ_author_name
'Miller, Jessica J.'
'Blanchet, Anais'
'Orvain, Christophe'
'Nouchikian, Lucienne'
'Reviriot, Yasmin'
'Clarke, Ryan M.'
'Martelino, Diego'
'Wilson, Derek'
'Gaiddon, Christian'
'Storr, Tim'

_publ_section_title
;
 Bifunctional Ligand Design for Modulating Mutant p53 Aggregation in
 Cancer
;
_journal_name_full 'Chemical Science'
_journal_paper_doi 10.1039/C9SC04151F
_journal_year 2019
_chemical_formula_moiety 'C4 H3.23 Cl0.15 N0.62 O0.15 S0.15 Zn0.15'
_chemical_formula_sum 'C4 H3.23 Cl0.15 N0.62 O0.15 S0.15 Zn0.15'
_chemical_formula_weight 82.82
_space_group_crystal_system triclinic
_space_group_IT_number 2
_space_group_name_Hall '-P 1'
_space_group_name_H-M_alt 'P -1'
_symmetry_space_group_name_Hall '-P 1'
_symmetry_space_group_name_H-M 'P -1'
_atom_sites_solution_hydrogens geom
_atom_sites_solution_primary direct
_audit_creation_date 2019-08-01
_audit_creation_method
;
Olex2 1.2
(compiled 2017.02.23 svn.r3390 for OlexSys, GUI svn.r5320)
;
_audit_update_record
;
2019-08-19 deposited with the CCDC.    2019-10-07 downloaded from the CCDC.
;
_cell_angle_alpha 101.656(2)
_cell_angle_beta 99.123(3)
_cell_angle_gamma 99.532(2)
_cell_formula_units_Z 26
_cell_length_a 13.2978(7)
_cell_length_b 14.2388(7)
_cell_length_c 15.8108(9)
_cell_measurement_reflns_used 9909
_cell_measurement_temperature 150(2)
_cell_measurement_theta_max 67.24
_cell_measurement_theta_min 2.91
_cell_volume 2833.8(3)
_computing_molecular_graphics 'Olex2 (Dolomanov et al., 2009)'
_computing_publication_material 'Olex2 (Dolomanov et al., 2009)'
_computing_structure_refinement 'XLMP (Sheldrick, 2008)'
_computing_structure_solution 'SIR2004 (Burla et al., 2007)'
_diffrn_ambient_temperature 150.02
_diffrn_measured_fraction_theta_full 0.976
_diffrn_measured_fraction_theta_max 0.945
_diffrn_measurement_device_type 'Bruker APEX-II CCD'
_diffrn_radiation_type CuK\a
_diffrn_radiation_wavelength 1.54178
_diffrn_reflns_av_R_equivalents 0.0341
_diffrn_reflns_av_unetI/netI 0.0310
_diffrn_reflns_Laue_measured_fraction_full 0.976
_diffrn_reflns_Laue_measured_fraction_max 0.945
_diffrn_reflns_limit_h_max 16
_diffrn_reflns_limit_h_min -16
_diffrn_reflns_limit_k_max 17
_diffrn_reflns_limit_k_min -17
_diffrn_reflns_limit_l_max 16
_diffrn_reflns_limit_l_min -18
_diffrn_reflns_number 41774
_diffrn_reflns_point_group_measured_fraction_full 0.976
_diffrn_reflns_point_group_measured_fraction_max 0.945
_diffrn_reflns_theta_full 67.679
_diffrn_reflns_theta_max 70.832
_diffrn_reflns_theta_min 2.912
_exptl_absorpt_coefficient_mu 2.943
_exptl_absorpt_correction_T_max 0.7528
_exptl_absorpt_correction_T_min 0.5529
_exptl_absorpt_correction_type multi-scan
_exptl_absorpt_process_details '(Sheldrick , 1996)'
_exptl_crystal_colour colorless
_exptl_crystal_density_diffrn 1.262
_exptl_crystal_description block
_exptl_crystal_F_000 1104
_exptl_crystal_size_max 0.695
_exptl_crystal_size_mid 0.420
_exptl_crystal_size_min 0.298
_refine_diff_density_max 2.428
_refine_diff_density_min -1.609
_refine_diff_density_rms 0.095
_refine_ls_extinction_method none
_refine_ls_goodness_of_fit_ref 1.080
_refine_ls_hydrogen_treatment constr
_refine_ls_matrix_type full
_refine_ls_number_parameters 613
_refine_ls_number_reflns 10330
_refine_ls_number_restraints 0
_refine_ls_restrained_S_all 1.080
_refine_ls_R_factor_all 0.0647
_refine_ls_R_factor_gt 0.0616
_refine_ls_shift/su_max 0.000
_refine_ls_shift/su_mean 0.000
_refine_ls_structure_factor_coef Fsqd
_refine_ls_weighting_details 'w=1/[\s^2^(Fo^2^)+(0.0287P)^2^+13.8663P] where P=(Fo^2^+2Fc^2^)/3'
_refine_ls_weighting_scheme calc
_refine_ls_wR_factor_gt 0.1447
_refine_ls_wR_factor_ref 0.1470
_reflns_Friedel_coverage 0.000
_reflns_number_gt 9683
_reflns_number_total 10330
_reflns_threshold_expression 'I > 2\s(I)'
_cod_data_source_file c9sc04151f2.cif
_cod_data_source_block cu_jjm_znl7_take3_0m_a
_cod_depositor_comments
;
The following automatic conversions were performed:

'_exptl_absorpt_correction_type' value 'Multi-scan' changed to
'multi-scan' according to
/home/data/users/saulius/crontab/automatic-downloads/rss-feeds/RSC/lib/dictionaries/cif_core.dic
dictionary named 'cif_core.dic' version 2.4.2 from 2011-04-26.

Automatic conversion script
Id: cif_fix_values 4973 2017-02-22 13:04:09Z antanas 
;
_cod_database_code 1552390
_shelx_shelxl_version_number 2014/7
_shelx_space_group_comment
;
The symmetry employed for this shelxl refinement is uniquely defined
by the following loop, which should always be used as a source of
symmetry information in preference to the above space-group names.
They are only intended as comments.
;
_shelx_estimated_absorpt_t_max 0.452
_shelx_estimated_absorpt_t_min 0.217
_olex2_refinement_description
;
1. Fixed Uiso
 At 1.2 times of:
  All C(H) groups, All C(H,H) groups
2.a Secondary CH2 refined with riding coordinates:
 C7(H7A,H7B), C6(H6A,H6B), C13(H13A,H13B), C31(H31A,H31B), C32(H32A,H32B),
 C38(H38A,H38B)
2.b Aromatic/amide H refined with riding coordinates:
 C1(H1), C2(H2), C3(H3), C4(H4), C9(H9), C10(H10), C12(H12), C11(H11),
 C15(H15), C18(H18), C17(H17), C01M(H01M), C22(H22), C23(H23), C24(H24),
 C26(H26), C27(H27), C28(H28), C29(H29), C34(H34), C35(H35), C36(H36), C37(H37),
  C40(H40), C42(H42), C43(H43), C47(H47), C48(H48), C49(H49), C50(H50)
;
_olex2_submission_special_instructions 'No special instructions were received'

loop_
_space_group_symop_operation_xyz
'x, y, z'
'-x, -y, -z'

loop_
_atom_site_label
_atom_site_type_symbol
_atom_site_fract_x
_atom_site_fract_y
_atom_site_fract_z
_atom_site_U_iso_or_equiv
_atom_site_adp_type
_atom_site_occupancy
_atom_site_site_symmetry_order
_atom_site_calc_flag
_atom_site_refinement_flags_posn
Zn1 Zn 0.24425(4) 0.56459(4) 0.42411(4) 0.02671(14) Uani 1 1 d .
S1 S -0.22337(8) 0.30974(7) -0.00524(8) 0.0331(2) Uani 1 1 d .
O1 O 0.2020(2) 0.4618(2) 0.31408(19) 0.0300(6) Uani 1 1 d .
N1 N 0.3735(3) 0.6661(3) 0.4220(2) 0.0277(7) Uani 1 1 d .
C1 C 0.4714(3) 0.6503(4) 0.4332(3) 0.0354(10) Uani 1 1 d .
H1 H 0.4841 0.5915 0.4484 0.042 Uiso 1 1 calc R
Cl2 Cl 0.18130(9) 0.20582(11) 0.61112(8) 0.0464(3) Uani 1 1 d .
Zn2 Zn 0.23303(4) 0.21502(4) 0.75958(4) 0.02672(14) Uani 1 1 d .
S2 S 0.64985(8) 0.13820(7) 1.11978(7) 0.0298(2) Uani 1 1 d .
O2 O 0.3115(2) 0.1090(2) 0.75063(18) 0.0292(6) Uani 1 1 d .
N2 N 0.1362(3) 0.6020(2) 0.5009(2) 0.0254(7) Uani 1 1 d .
C2 C 0.5533(4) 0.7171(4) 0.4233(3) 0.0438(12) Uani 1 1 d .
H2 H 0.6219 0.7053 0.4331 0.053 Uiso 1 1 calc R
N3 N 0.1696(2) 0.6687(2) 0.3577(2) 0.0229(7) Uani 1 1 d .
Cl3 Cl 0.32950(9) 0.48133(9) 0.51724(8) 0.0422(3) Uani 1 1 d .
C3 C 0.5353(4) 0.8009(4) 0.3991(3) 0.0447(12) Uani 1 1 d .
H3 H 0.5908 0.8469 0.3903 0.054 Uiso 1 1 calc R
N4 N -0.1561(3) 0.4935(2) 0.0003(2) 0.0258(7) Uani 1 1 d .
C4 C 0.4337(4) 0.8176(4) 0.3876(3) 0.0379(10) Uani 1 1 d .
H4 H 0.4192 0.8754 0.3712 0.045 Uiso 1 1 calc R
N7 N 0.2681(2) 0.2479(2) 0.9054(2) 0.0200(6) Uani 1 1 d .
C7 C 0.0688(3) 0.6731(3) 0.3823(3) 0.0258(8) Uani 1 1 d .
H7A H 0.0136 0.6250 0.3377 0.031 Uiso 1 1 calc R
H7B H 0.0540 0.7392 0.3833 0.031 Uiso 1 1 calc R
C6 C 0.2438(3) 0.7628(3) 0.3949(3) 0.0271(8) Uani 1 1 d .
H6A H 0.2332 0.7913 0.4545 0.033 Uiso 1 1 calc R
H6B H 0.2308 0.8091 0.3574 0.033 Uiso 1 1 calc R
N6 N 0.3014(3) 0.3674(2) 0.7954(2) 0.0297(8) Uani 1 1 d .
C5 C 0.3552(3) 0.7488(3) 0.4004(3) 0.0294(9) Uani 1 1 d .
N5 N 0.0846(3) 0.1770(2) 0.7881(2) 0.0269(7) Uani 1 1 d .
N8 N 0.7318(3) 0.0641(2) 0.9893(2) 0.0273(7) Uani 1 1 d .
C8 C 0.0673(3) 0.6514(3) 0.4717(3) 0.0242(8) Uani 1 1 d .
C9 C -0.0080(3) 0.6780(3) 0.5182(3) 0.0300(9) Uani 1 1 d .
H9 H -0.0566 0.7133 0.4959 0.036 Uiso 1 1 calc R
C10 C -0.0106(4) 0.6522(3) 0.5972(3) 0.0358(10) Uani 1 1 d .
H10 H -0.0620 0.6686 0.6297 0.043 Uiso 1 1 calc R
C12 C 0.1336(3) 0.5776(3) 0.5789(3) 0.0323(9) Uani 1 1 d .
H12 H 0.1828 0.5421 0.5998 0.039 Uiso 1 1 calc R
C11 C 0.0623(4) 0.6023(3) 0.6289(3) 0.0357(10) Uani 1 1 d .
H11 H 0.0630 0.5854 0.6841 0.043 Uiso 1 1 calc R
C13 C 0.1622(3) 0.6377(3) 0.2616(3) 0.0238(8) Uani 1 1 d .
H13A H 0.2332 0.6386 0.2495 0.029 Uiso 1 1 calc R
H13B H 0.1328 0.6858 0.2331 0.029 Uiso 1 1 calc R
C14 C 0.0968(3) 0.5381(3) 0.2210(3) 0.0232(8) Uani 1 1 d .
C15 C 0.0123(3) 0.5251(3) 0.1526(3) 0.0239(8) Uani 1 1 d .
H15 H -0.0054 0.5812 0.1350 0.029 Uiso 1 1 calc R
C16 C -0.0475(3) 0.4331(3) 0.1089(3) 0.0263(8) Uani 1 1 d .
C18 C 0.0665(3) 0.3620(3) 0.2014(3) 0.0287(9) Uani 1 1 d .
H18 H 0.0862 0.3053 0.2162 0.034 Uiso 1 1 calc R
C17 C -0.0180(3) 0.3509(3) 0.1345(3) 0.0296(9) Uani 1 1 d .
H17 H -0.0568 0.2872 0.1055 0.035 Uiso 1 1 calc R
C19 C 0.1240(3) 0.4545(3) 0.2479(3) 0.0260(8) Uani 1 1 d .
C01M C -0.4257(3) 0.3788(4) -0.1904(3) 0.0403(11) Uani 1 1 d .
H01M H -0.4887 0.3522 -0.2324 0.048 Uiso 1 1 calc R
C21 C -0.2445(3) 0.4609(3) -0.0661(3) 0.0269(8) Uani 1 1 d .
C20 C -0.1355(3) 0.4228(3) 0.0369(3) 0.0254(8) Uani 1 1 d .
C22 C -0.2861(3) 0.5182(3) -0.1187(3) 0.0308(9) Uani 1 1 d .
H22 H -0.2531 0.5844 -0.1124 0.037 Uiso 1 1 calc R
C23 C -0.3776(3) 0.4757(3) -0.1811(3) 0.0344(10) Uani 1 1 d .
H23 H -0.4073 0.5136 -0.2176 0.041 Uiso 1 1 calc R
C24 C -0.3847(3) 0.3201(3) -0.1405(3) 0.0360(10) Uani 1 1 d .
H24 H -0.4173 0.2535 -0.1480 0.043 Uiso 1 1 calc R
C25 C -0.2934(3) 0.3628(3) -0.0787(3) 0.0305(9) Uani 1 1 d .
C26 C 0.0007(4) 0.1231(3) 0.7301(3) 0.0338(10) Uani 1 1 d .
H26 H 0.0070 0.0995 0.6709 0.041 Uiso 1 1 calc R
C27 C -0.0952(3) 0.1004(3) 0.7530(3) 0.0360(10) Uani 1 1 d .
H27 H -0.1538 0.0626 0.7102 0.043 Uiso 1 1 calc R
C28 C -0.1040(3) 0.1335(3) 0.8386(3) 0.0341(10) Uani 1 1 d .
H28 H -0.1689 0.1189 0.8560 0.041 Uiso 1 1 calc R
C29 C -0.0175(3) 0.1883(3) 0.8991(3) 0.0300(9) Uani 1 1 d .
H29 H -0.0220 0.2119 0.9588 0.036 Uiso 1 1 calc R
C30 C 0.0764(3) 0.2086(3) 0.8717(3) 0.0239(8) Uani 1 1 d .
C31 C 0.1731(3) 0.2713(3) 0.9338(3) 0.0236(8) Uani 1 1 d .
H31A H 0.1725 0.3412 0.9362 0.028 Uiso 1 1 calc R
H31B H 0.1731 0.2607 0.9938 0.028 Uiso 1 1 calc R
C32 C 0.3557(3) 0.3324(3) 0.9375(3) 0.0245(8) Uani 1 1 d .
H32A H 0.4221 0.3100 0.9355 0.029 Uiso 1 1 calc R
H32B H 0.3561 0.3638 0.9994 0.029 Uiso 1 1 calc R
C33 C 0.3463(3) 0.4062(3) 0.8810(3) 0.0273(9) Uani 1 1 d .
C34 C 0.3856(3) 0.5041(3) 0.9139(3) 0.0334(10) Uani 1 1 d .
H34 H 0.4157 0.5288 0.9747 0.040 Uiso 1 1 calc R
C35 C 0.3812(4) 0.5674(4) 0.8575(4) 0.0439(12) Uani 1 1 d .
H35 H 0.4084 0.6357 0.8788 0.053 Uiso 1 1 calc R
C36 C 0.3364(4) 0.5283(4) 0.7703(4) 0.0513(14) Uani 1 1 d .
H36 H 0.3328 0.5695 0.7301 0.062 Uiso 1 1 calc R
C37 C 0.2973(4) 0.4302(4) 0.7418(4) 0.0413(11) Uani 1 1 d .
H37 H 0.2656 0.4047 0.6814 0.050 Uiso 1 1 calc R
C38 C 0.2907(3) 0.1586(3) 0.9328(3) 0.0232(8) Uani 1 1 d .
H38A H 0.2296 0.1043 0.9081 0.028 Uiso 1 1 calc R
H38B H 0.3020 0.1710 0.9978 0.028 Uiso 1 1 calc R
C39 C 0.3846(3) 0.1282(3) 0.9030(3) 0.0222(8) Uani 1 1 d .
C40 C 0.4691(3) 0.1243(3) 0.9653(3) 0.0218(8) Uani 1 1 d .
H40 H 0.4678 0.1447 1.0261 0.026 Uiso 1 1 calc R
C41 C 0.5563(3) 0.0911(3) 0.9412(3) 0.0238(8) Uani 1 1 d .
C42 C 0.5552(3) 0.0593(3) 0.8514(3) 0.0270(8) Uani 1 1 d .
H42 H 0.6120 0.0338 0.8333 0.032 Uiso 1 1 calc R
C43 C 0.4733(3) 0.0645(3) 0.7890(3) 0.0255(8) Uani 1 1 d .
H43 H 0.4745 0.0422 0.7284 0.031 Uiso 1 1 calc R
C44 C 0.3870(3) 0.1020(3) 0.8125(3) 0.0235(8) Uani 1 1 d .
C45 C 0.6464(3) 0.0922(3) 1.0076(3) 0.0240(8) Uani 1 1 d .
C46 C 0.7748(3) 0.1181(3) 1.1435(3) 0.0300(9) Uani 1 1 d .
C47 C 0.8415(4) 0.1346(3) 1.2260(3) 0.0406(11) Uani 1 1 d .
H47 H 0.8201 0.1595 1.2792 0.049 Uiso 1 1 calc R
C48 C 0.9387(4) 0.1134(4) 1.2267(4) 0.0482(13) Uani 1 1 d .
H48 H 0.9850 0.1232 1.2816 0.058 Uiso 1 1 calc R
C49 C 0.9712(4) 0.0777(3) 1.1487(4) 0.0434(12) Uani 1 1 d .
H49 H 1.0398 0.0662 1.1513 0.052 Uiso 1 1 calc R
C50 C 0.9053(3) 0.0591(3) 1.0684(3) 0.0364(10) Uani 1 1 d .
H50 H 0.9269 0.0331 1.0157 0.044 Uiso 1 1 calc R
C51 C 0.8052(3) 0.0795(3) 1.0659(3) 0.0287(9) Uani 1 1 d .

loop_
_atom_site_aniso_label
_atom_site_aniso_U_11
_atom_site_aniso_U_22
_atom_site_aniso_U_33
_atom_site_aniso_U_23
_atom_site_aniso_U_13
_atom_site_aniso_U_12
Zn1 0.0259(3) 0.0357(3) 0.0275(3) 0.0148(2) 0.0099(2) 0.0176(2)
S1 0.0332(5) 0.0229(5) 0.0423(6) 0.0035(4) 0.0135(5) 0.0024(4)
O1 0.0338(16) 0.0337(16) 0.0300(15) 0.0133(12) 0.0101(12) 0.0171(13)
N1 0.0268(17) 0.0342(19) 0.0255(18) 0.0096(14) 0.0051(14) 0.0125(15)
C1 0.028(2) 0.050(3) 0.032(2) 0.014(2) 0.0053(18) 0.015(2)
Cl2 0.0442(6) 0.0780(9) 0.0327(6) 0.0276(6) 0.0128(5) 0.0337(6)
Zn2 0.0279(3) 0.0339(3) 0.0267(3) 0.0138(2) 0.0094(2) 0.0173(2)
S2 0.0328(5) 0.0288(5) 0.0291(5) 0.0091(4) 0.0019(4) 0.0114(4)
O2 0.0341(15) 0.0307(15) 0.0253(15) 0.0053(12) 0.0015(12) 0.0192(12)
N2 0.0258(17) 0.0318(18) 0.0231(17) 0.0085(14) 0.0080(13) 0.0130(14)
C2 0.028(2) 0.068(3) 0.040(3) 0.019(2) 0.006(2) 0.016(2)
N3 0.0248(16) 0.0262(17) 0.0237(17) 0.0095(13) 0.0100(13) 0.0121(13)
Cl3 0.0410(6) 0.0566(7) 0.0478(7) 0.0320(6) 0.0159(5) 0.0312(5)
C3 0.030(2) 0.060(3) 0.045(3) 0.020(2) 0.007(2) 0.001(2)
N4 0.0265(17) 0.0259(17) 0.0236(17) 0.0006(13) 0.0107(14) 0.0022(13)
C4 0.034(2) 0.039(3) 0.041(3) 0.016(2) 0.002(2) 0.0050(19)
N7 0.0208(15) 0.0192(15) 0.0247(16) 0.0084(12) 0.0089(13) 0.0092(12)
C7 0.025(2) 0.034(2) 0.026(2) 0.0125(17) 0.0079(16) 0.0170(17)
C6 0.027(2) 0.030(2) 0.026(2) 0.0087(16) 0.0047(16) 0.0118(17)
N6 0.0308(18) 0.0270(18) 0.041(2) 0.0200(16) 0.0143(16) 0.0122(14)
C5 0.030(2) 0.040(2) 0.020(2) 0.0089(17) 0.0046(16) 0.0116(18)
N5 0.0248(17) 0.0292(18) 0.0299(19) 0.0105(14) 0.0043(14) 0.0106(14)
N8 0.0285(18) 0.0207(16) 0.0329(19) 0.0093(14) 0.0000(14) 0.0076(13)
C8 0.0244(19) 0.0252(19) 0.027(2) 0.0087(16) 0.0082(16) 0.0093(15)
C9 0.029(2) 0.032(2) 0.036(2) 0.0112(18) 0.0136(18) 0.0160(17)
C10 0.038(2) 0.045(3) 0.036(2) 0.015(2) 0.020(2) 0.019(2)
C12 0.032(2) 0.042(2) 0.032(2) 0.0193(19) 0.0098(18) 0.0182(19)
C11 0.043(3) 0.044(3) 0.029(2) 0.0155(19) 0.0172(19) 0.016(2)
C13 0.028(2) 0.027(2) 0.023(2) 0.0131(16) 0.0080(16) 0.0113(16)
C14 0.029(2) 0.026(2) 0.0219(19) 0.0085(15) 0.0149(16) 0.0118(16)
C15 0.027(2) 0.025(2) 0.024(2) 0.0070(15) 0.0134(16) 0.0083(16)
C16 0.028(2) 0.029(2) 0.026(2) 0.0067(16) 0.0162(16) 0.0079(16)
C18 0.038(2) 0.024(2) 0.032(2) 0.0114(17) 0.0185(18) 0.0114(17)
C17 0.039(2) 0.024(2) 0.029(2) 0.0052(16) 0.0189(18) 0.0052(17)
C19 0.031(2) 0.032(2) 0.025(2) 0.0112(16) 0.0183(17) 0.0157(17)
C01M 0.022(2) 0.055(3) 0.039(3) -0.004(2) 0.0127(19) 0.004(2)
C21 0.028(2) 0.028(2) 0.027(2) 0.0012(16) 0.0169(17) 0.0062(16)
C20 0.028(2) 0.0204(19) 0.029(2) 0.0015(15) 0.0146(16) 0.0041(15)
C22 0.030(2) 0.033(2) 0.029(2) 0.0005(17) 0.0161(18) 0.0050(17)
C23 0.029(2) 0.044(3) 0.032(2) 0.0026(19) 0.0124(18) 0.0131(19)
C24 0.029(2) 0.034(2) 0.043(3) -0.0004(19) 0.0166(19) 0.0031(18)
C25 0.027(2) 0.031(2) 0.032(2) -0.0010(17) 0.0166(17) 0.0045(17)
C26 0.039(2) 0.036(2) 0.032(2) 0.0116(19) 0.0083(19) 0.019(2)
C27 0.028(2) 0.035(2) 0.047(3) 0.016(2) -0.0009(19) 0.0093(18)
C28 0.026(2) 0.031(2) 0.051(3) 0.016(2) 0.0112(19) 0.0104(17)
C29 0.030(2) 0.028(2) 0.036(2) 0.0095(17) 0.0108(18) 0.0110(17)
C30 0.026(2) 0.0215(19) 0.031(2) 0.0120(16) 0.0101(16) 0.0127(15)
C31 0.0242(19) 0.0229(19) 0.028(2) 0.0067(15) 0.0100(16) 0.0112(15)
C32 0.0228(19) 0.0230(19) 0.031(2) 0.0092(16) 0.0064(16) 0.0080(15)
C33 0.027(2) 0.028(2) 0.037(2) 0.0135(17) 0.0165(17) 0.0164(17)
C34 0.031(2) 0.026(2) 0.052(3) 0.0141(19) 0.020(2) 0.0131(17)
C35 0.043(3) 0.030(2) 0.070(4) 0.023(2) 0.024(3) 0.013(2)
C36 0.053(3) 0.048(3) 0.074(4) 0.044(3) 0.024(3) 0.022(3)
C37 0.040(3) 0.049(3) 0.047(3) 0.031(2) 0.013(2) 0.015(2)
C38 0.027(2) 0.026(2) 0.025(2) 0.0151(16) 0.0086(16) 0.0130(16)
C39 0.0267(19) 0.0165(17) 0.026(2) 0.0066(14) 0.0040(15) 0.0101(15)
C40 0.028(2) 0.0173(18) 0.0211(19) 0.0063(14) 0.0041(15) 0.0075(15)
C41 0.028(2) 0.0178(18) 0.026(2) 0.0074(15) 0.0026(16) 0.0079(15)
C42 0.027(2) 0.024(2) 0.033(2) 0.0071(16) 0.0061(17) 0.0131(16)
C43 0.034(2) 0.0225(19) 0.023(2) 0.0061(15) 0.0065(16) 0.0127(16)
C44 0.029(2) 0.0198(18) 0.023(2) 0.0048(15) 0.0038(16) 0.0117(15)
C45 0.029(2) 0.0152(17) 0.030(2) 0.0072(15) 0.0043(16) 0.0080(15)
C46 0.032(2) 0.022(2) 0.035(2) 0.0117(17) -0.0012(18) 0.0045(16)
C47 0.042(3) 0.037(3) 0.040(3) 0.014(2) -0.005(2) 0.007(2)
C48 0.047(3) 0.039(3) 0.051(3) 0.014(2) -0.020(2) 0.009(2)
C49 0.032(2) 0.029(2) 0.065(3) 0.014(2) -0.007(2) 0.0101(19)
C50 0.030(2) 0.024(2) 0.056(3) 0.014(2) 0.001(2) 0.0093(17)
C51 0.028(2) 0.0197(19) 0.040(2) 0.0129(17) -0.0005(18) 0.0070(16)

loop_
_atom_type_symbol
_atom_type_description
_atom_type_scat_dispersion_real
_atom_type_scat_dispersion_imag
_atom_type_scat_source
C C 0.0181 0.0091 'International Tables Vol C Tables 4.2.6.8 and 6.1.1.4'
H H 0.0000 0.0000 'International Tables Vol C Tables 4.2.6.8 and 6.1.1.4'
Cl Cl 0.3639 0.7018 'International Tables Vol C Tables 4.2.6.8 and 6.1.1.4'
N N 0.0311 0.0180 'International Tables Vol C Tables 4.2.6.8 and 6.1.1.4'
O O 0.0492 0.0322 'International Tables Vol C Tables 4.2.6.8 and 6.1.1.4'
S S 0.3331 0.5567 'International Tables Vol C Tables 4.2.6.8 and 6.1.1.4'
Zn Zn -1.5491 0.6778 'International Tables Vol C Tables 4.2.6.8 and 6.1.1.4'

loop_
_geom_angle_atom_site_label_1
_geom_angle_atom_site_label_2
_geom_angle_atom_site_label_3
_geom_angle
O1 Zn1 N1 111.71(13)
O1 Zn1 N2 121.13(13)
O1 Zn1 N3 90.58(12)
O1 Zn1 Cl3 100.46(9)
N1 Zn1 N2 121.24(14)
N1 Zn1 N3 79.03(12)
N1 Zn1 Cl3 96.91(10)
N2 Zn1 N3 76.70(12)
N2 Zn1 Cl3 97.10(9)
N3 Zn1 Cl3 168.96(9)
C25 S1 C20 89.2(2)
C19 O1 Zn1 127.0(2)
C1 N1 Zn1 124.2(3)
C5 N1 Zn1 116.1(3)
C5 N1 C1 119.4(4)
N1 C1 H1 119.2
N1 C1 C2 121.6(4)
C2 C1 H1 119.2
O2 Zn2 Cl2 98.66(9)
O2 Zn2 N7 92.16(11)
O2 Zn2 N6 124.82(13)
O2 Zn2 N5 114.29(13)
N7 Zn2 Cl2 169.15(8)
N6 Zn2 Cl2 96.17(10)
N6 Zn2 N7 76.89(13)
N5 Zn2 Cl2 97.88(10)
N5 Zn2 N7 78.11(12)
N5 Zn2 N6 115.75(13)
C46 S2 C45 89.2(2)
C44 O2 Zn2 124.9(2)
C8 N2 Zn1 118.6(3)
C8 N2 C12 118.8(3)
C12 N2 Zn1 122.6(3)
C1 C2 H2 120.2
C3 C2 C1 119.6(4)
C3 C2 H2 120.2
C7 N3 Zn1 109.3(2)
C7 N3 C6 111.0(3)
C7 N3 C13 113.1(3)
C6 N3 Zn1 102.7(2)
C6 N3 C13 110.9(3)
C13 N3 Zn1 109.2(2)
C2 C3 H3 120.5
C2 C3 C4 119.0(5)
C4 C3 H3 120.5
C20 N4 C21 110.8(3)
C3 C4 H4 120.6
C5 C4 C3 118.8(4)
C5 C4 H4 120.6
C31 N7 Zn2 106.1(2)
C31 N7 C38 109.8(3)
C32 N7 Zn2 108.3(2)
C32 N7 C31 111.1(3)
C32 N7 C38 113.0(3)
C38 N7 Zn2 108.3(2)
N3 C7 H7A 109.4
N3 C7 H7B 109.4
N3 C7 C8 111.2(3)
H7A C7 H7B 108.0
C8 C7 H7A 109.4
C8 C7 H7B 109.4
N3 C6 H6A 109.5
N3 C6 H6B 109.5
N3 C6 C5 110.9(3)
H6A C6 H6B 108.0
C5 C6 H6A 109.5
C5 C6 H6B 109.5
C33 N6 Zn2 117.0(3)
C33 N6 C37 116.9(4)
C37 N6 Zn2 126.0(3)
N1 C5 C4 121.7(4)
N1 C5 C6 115.4(4)
C4 C5 C6 122.9(4)
C26 N5 Zn2 125.1(3)
C30 N5 Zn2 116.0(3)
C30 N5 C26 118.9(4)
C45 N8 C51 110.2(4)
N2 C8 C7 117.4(3)
N2 C8 C9 122.2(4)
C9 C8 C7 120.3(3)
C8 C9 H9 120.7
C10 C9 C8 118.7(4)
C10 C9 H9 120.7
C9 C10 H10 120.3
C9 C10 C11 119.5(4)
C11 C10 H10 120.3
N2 C12 H12 118.8
N2 C12 C11 122.3(4)
C11 C12 H12 118.8
C10 C11 H11 120.7
C12 C11 C10 118.6(4)
C12 C11 H11 120.7
N3 C13 H13A 108.8
N3 C13 H13B 108.8
N3 C13 C14 113.8(3)
H13A C13 H13B 107.7
C14 C13 H13A 108.8
C14 C13 H13B 108.8
C15 C14 C13 120.3(3)
C15 C14 C19 119.1(4)
C19 C14 C13 120.4(4)
C14 C15 H15 118.7
C14 C15 C16 122.7(4)
C16 C15 H15 118.7
C15 C16 C17 117.6(4)
C15 C16 C20 120.8(4)
C17 C16 C20 121.5(4)
C17 C18 H18 119.1
C17 C18 C19 121.8(4)
C19 C18 H18 119.1
C16 C17 H17 119.6
C18 C17 C16 120.7(4)
C18 C17 H17 119.6
O1 C19 C14 122.2(4)
O1 C19 C18 119.7(4)
C18 C19 C14 118.0(4)
C23 C01M H01M 119.0
C24 C01M H01M 119.0
C24 C01M C23 121.9(4)
N4 C21 C22 125.0(4)
N4 C21 C25 115.5(4)
C22 C21 C25 119.5(4)
N4 C20 S1 115.3(3)
N4 C20 C16 124.4(4)
C16 C20 S1 120.3(3)
C21 C22 H22 120.9
C21 C22 C23 118.3(4)
C23 C22 H22 120.9
C01M C23 C22 120.8(5)
C01M C23 H23 119.6
C22 C23 H23 119.6
C01M C24 H24 121.5
C01M C24 C25 117.0(4)
C25 C24 H24 121.5
C21 C25 S1 109.2(3)
C24 C25 S1 128.3(4)
C24 C25 C21 122.5(4)
N5 C26 H26 118.8
N5 C26 C27 122.3(4)
C27 C26 H26 118.8
C26 C27 H27 120.6
C28 C27 C26 118.9(4)
C28 C27 H27 120.6
C27 C28 H28 120.4
C27 C28 C29 119.2(4)
C29 C28 H28 120.4
C28 C29 H29 120.5
C28 C29 C30 119.1(4)
C30 C29 H29 120.5
N5 C30 C29 121.6(4)
N5 C30 C31 116.5(3)
C29 C30 C31 121.8(4)
N7 C31 C30 111.4(3)
N7 C31 H31A 109.3
N7 C31 H31B 109.3
C30 C31 H31A 109.3
C30 C31 H31B 109.3
H31A C31 H31B 108.0
N7 C32 H32A 109.6
N7 C32 H32B 109.6
N7 C32 C33 110.2(3)
H32A C32 H32B 108.1
C33 C32 H32A 109.6
C33 C32 H32B 109.6
N6 C33 C32 115.1(4)
N6 C33 C34 122.8(4)
C34 C33 C32 122.0(4)
C33 C34 H34 120.3
C33 C34 C35 119.4(5)
C35 C34 H34 120.3
C34 C35 H35 120.9
C36 C35 C34 118.1(5)
C36 C35 H35 120.9
C35 C36 H36 120.2
C37 C36 C35 119.7(5)
C37 C36 H36 120.2
N6 C37 C36 123.1(5)
N6 C37 H37 118.4
C36 C37 H37 118.4
N7 C38 H38A 109.0
N7 C38 H38B 109.0
N7 C38 C39 112.7(3)
H38A C38 H38B 107.8
C39 C38 H38A 109.0
C39 C38 H38B 109.0
C40 C39 C38 119.5(3)
C40 C39 C44 119.9(4)
C44 C39 C38 120.7(3)
C39 C40 H40 119.0
C39 C40 C41 121.9(4)
C41 C40 H40 119.0
C40 C41 C45 121.0(4)
C42 C41 C40 117.8(3)
C42 C41 C45 121.2(4)
C41 C42 H42 119.5
C43 C42 C41 121.0(4)
C43 C42 H42 119.5
C42 C43 H43 119.2
C42 C43 C44 121.7(4)
C44 C43 H43 119.2
O2 C44 C39 122.5(3)
O2 C44 C43 119.9(4)
C39 C44 C43 117.5(3)
N8 C45 S2 115.1(3)
N8 C45 C41 124.0(4)
C41 C45 S2 120.8(3)
C47 C46 S2 129.1(4)
C51 C46 S2 109.7(3)
C51 C46 C47 121.2(4)
C46 C47 H47 121.2
C48 C47 C46 117.6(5)
C48 C47 H47 121.2
C47 C48 H48 119.2
C47 C48 C49 121.6(4)
C49 C48 H48 119.2
C48 C49 H49 119.5
C50 C49 C48 121.0(5)
C50 C49 H49 119.5
C49 C50 H50 120.7
C49 C50 C51 118.6(5)
C51 C50 H50 120.7
N8 C51 C46 115.7(4)
N8 C51 C50 124.2(4)
C46 C51 C50 120.1(4)

loop_
_geom_bond_atom_site_label_1
_geom_bond_atom_site_label_2
_geom_bond_distance
Zn1 O1 1.968(3)
Zn1 N1 2.064(4)
Zn1 N2 2.090(3)
Zn1 N3 2.252(3)
Zn1 Cl3 2.3408(11)
S1 C20 1.760(4)
S1 C25 1.742(5)
O1 C19 1.326(5)
N1 C1 1.347(5)
N1 C5 1.339(5)
C1 H1 0.9500
C1 C2 1.374(7)
Cl2 Zn2 2.3095(12)
Zn2 O2 1.967(3)
Zn2 N7 2.214(3)
Zn2 N6 2.131(4)
Zn2 N5 2.103(3)
S2 C45 1.752(4)
S2 C46 1.728(4)
O2 C44 1.318(5)
N2 C8 1.327(5)
N2 C12 1.351(5)
C2 H2 0.9500
C2 C3 1.369(7)
N3 C7 1.461(5)
N3 C6 1.474(5)
N3 C13 1.477(5)
C3 H3 0.9500
C3 C4 1.400(7)
N4 C21 1.390(5)
N4 C20 1.305(5)
C4 H4 0.9500
C4 C5 1.379(6)
N7 C31 1.473(5)
N7 C32 1.471(5)
N7 C38 1.484(4)
C7 H7A 0.9900
C7 H7B 0.9900
C7 C8 1.508(5)
C6 H6A 0.9900
C6 H6B 0.9900
C6 C5 1.518(6)
N6 C33 1.350(6)
N6 C37 1.352(5)
N5 C26 1.335(6)
N5 C30 1.335(5)
N8 C45 1.320(5)
N8 C51 1.384(5)
C8 C9 1.390(5)
C9 H9 0.9500
C9 C10 1.375(6)
C10 H10 0.9500
C10 C11 1.384(6)
C12 H12 0.9500
C12 C11 1.372(6)
C11 H11 0.9500
C13 H13A 0.9900
C13 H13B 0.9900
C13 C14 1.492(6)
C14 C15 1.389(6)
C14 C19 1.425(5)
C15 H15 0.9500
C15 C16 1.394(6)
C16 C17 1.407(6)
C16 C20 1.461(6)
C18 H18 0.9500
C18 C17 1.380(6)
C18 C19 1.398(6)
C17 H17 0.9500
C01M H01M 0.9500
C01M C23 1.390(7)
C01M C24 1.377(7)
C21 C22 1.393(6)
C21 C25 1.400(6)
C22 H22 0.9500
C22 C23 1.398(6)
C23 H23 0.9500
C24 H24 0.9500
C24 C25 1.393(6)
C26 H26 0.9500
C26 C27 1.386(6)
C27 H27 0.9500
C27 C28 1.370(7)
C28 H28 0.9500
C28 C29 1.378(6)
C29 H29 0.9500
C29 C30 1.391(6)
C30 C31 1.509(6)
C31 H31A 0.9900
C31 H31B 0.9900
C32 H32A 0.9900
C32 H32B 0.9900
C32 C33 1.518(5)
C33 C34 1.367(6)
C34 H34 0.9500
C34 C35 1.390(7)
C35 H35 0.9500
C35 C36 1.373(8)
C36 H36 0.9500
C36 C37 1.362(8)
C37 H37 0.9500
C38 H38A 0.9900
C38 H38B 0.9900
C38 C39 1.500(5)
C39 C40 1.389(5)
C39 C44 1.410(6)
C40 H40 0.9500
C40 C41 1.401(5)
C41 C42 1.397(6)
C41 C45 1.458(5)
C42 H42 0.9500
C42 C43 1.371(6)
C43 H43 0.9500
C43 C44 1.413(5)
C46 C47 1.409(6)
C46 C51 1.390(6)
C47 H47 0.9500
C47 C48 1.374(7)
C48 H48 0.9500
C48 C49 1.397(8)
C49 H49 0.9500
C49 C50 1.373(7)
C50 H50 0.9500
C50 C51 1.404(6)

loop_
_smtbx_masks_void_nr
_smtbx_masks_void_average_x
_smtbx_masks_void_average_y
_smtbx_masks_void_average_z
_smtbx_masks_void_volume
_smtbx_masks_void_count_electrons
1 -0.169 0.000 0.500 714.3 191.4
